data_2104874
loop_
_publ_author_name
'Weil, Matthias'
'St\"oger, Berthold'

_publ_section_title
;
 Crystal chemistry of transition metal diarsenates <i>M</i>~2~As~2~O~7~
 (<i>M</i> = Mn, Co, Ni, Zn): variants of the thortveitite structure
;
_journal_coeditor_code SN5100
_journal_issue 6
_journal_name_full 'Acta Crystallographica Section B'
_journal_page_first 603
_journal_page_last 614
_journal_paper_doi 10.1107/S0108768110040802
_journal_volume 66
_journal_year 2010
_chemical_formula_structural 'Zn2 As2 O7'
_chemical_formula_sum 'As2 O7 Zn2'
_chemical_formula_weight 392.6
_chemical_name_systematic
;
Dizinc(II) diarsenate(V)
;
_space_group_IT_number 15
_symmetry_cell_setting monoclinic
_symmetry_space_group_name_Hall '-I 2yc'
_symmetry_space_group_name_H-M 'I 1 2/c 1'
_cell_angle_alpha 90
_cell_angle_beta 106.5640(7)
_cell_angle_gamma 90
_cell_formula_units_Z 12
_cell_length_a 20.5802(3)
_cell_length_b 8.43600(10)
_cell_length_c 9.61800(10)
_cell_measurement_reflns_used 10939
_cell_measurement_temperature 240
_cell_measurement_theta_max 44.911
_cell_measurement_theta_min 3.5013
_cell_volume 1600.53(3)
_computing_cell_refinement APEX2
_computing_data_collection 'APEX2 (Bruker, 2004)'
_computing_data_reduction APEX2
_computing_molecular_graphics 'ATOMS (Dowty, 2006)'
_computing_publication_material 'Jana2006 (Petricek, Dusek & Palatinus, 2006)'
_computing_structure_refinement 'Jana2006 (Petricek, Dusek & Palatinus, 2006)'
_computing_structure_solution 'SHELXS (Sheldrick, 2008)'
_diffrn_ambient_temperature 240
_diffrn_measured_fraction_theta_full 0.99
_diffrn_measured_fraction_theta_max 0.99
_diffrn_measurement_device 'four-cycle diffractometer'
_diffrn_measurement_device_type 'Bruker APEXII CCD'
_diffrn_measurement_method '\w- and \f-scans'
_diffrn_radiation_monochromator graphite
_diffrn_radiation_source 'X-ray tube'
_diffrn_radiation_type 'Mo K\a'
_diffrn_radiation_wavelength 0.71073
_diffrn_reflns_av_R_equivalents 0.0479
_diffrn_reflns_av_sigmaI/netI 0.0315
_diffrn_reflns_limit_h_max 40
_diffrn_reflns_limit_h_min -21
_diffrn_reflns_limit_k_max 16
_diffrn_reflns_limit_k_min -16
_diffrn_reflns_limit_l_max 18
_diffrn_reflns_limit_l_min -19
_diffrn_reflns_number 39828
_diffrn_reflns_theta_full 45.04
_diffrn_reflns_theta_max 45.04
_diffrn_reflns_theta_min 2.06
_exptl_absorpt_coefficient_mu 21.284
_exptl_absorpt_correction_T_max 0.7489
_exptl_absorpt_correction_T_min 0.3614
_exptl_absorpt_correction_type multi-scan
_exptl_absorpt_process_details 'SADABS (Bruker, 2008)'
_exptl_crystal_colour colourless
_exptl_crystal_density_diffrn 4.8862
_exptl_crystal_description plate
_exptl_crystal_F_000 2184
_exptl_crystal_size_max 0.180
_exptl_crystal_size_mid 0.120
_exptl_crystal_size_min 0.024
_refine_diff_density_max 1.01
_refine_diff_density_min -0.90
_refine_ls_extinction_coef 191E1(5)
_refine_ls_extinction_method 'B-C type 1 Lorentzian isotropic (Becker & Coppens, 1974)'
_refine_ls_goodness_of_fit_ref 1.23
_refine_ls_number_constraints 0
_refine_ls_number_parameters 151
_refine_ls_number_reflns 6626
_refine_ls_number_restraints 0
_refine_ls_R_factor_all 0.0391
_refine_ls_R_factor_gt 0.0234
_refine_ls_shift/su_max 0.0023
_refine_ls_shift/su_mean 0.0003
_refine_ls_structure_factor_coef F
_refine_ls_weighting_details w=1/(\s^2^(F)+0.0001F^2^)
_refine_ls_weighting_scheme sigma
_refine_ls_wR_factor_gt 0.0295
_refine_ls_wR_factor_ref 0.0322
_reflns_number_gt 4899
_reflns_number_total 6626
_reflns_threshold_expression I>3\s(I)
_cod_data_source_file sn5100.cif
_cod_data_source_block alpha-Zn2As2O7
_cod_original_sg_symbol_H-M 'I 2/c'
_cod_database_code 2104874
_cod_database_fobs_code 2104874

loop_
_symmetry_equiv_pos_site_id
_symmetry_equiv_pos_as_xyz
1 x,y,z
2 -x,y,-z+1/2
3 -x,-y,-z
4 x,-y,z+1/2
5 x+1/2,y+1/2,z+1/2
6 -x+1/2,y+1/2,-z
7 -x+1/2,-y+1/2,-z+1/2
8 x+1/2,-y+1/2,z

loop_
_atom_site_type_symbol
_atom_site_label
_atom_site_fract_x
_atom_site_fract_y
_atom_site_fract_z
_atom_site_U_iso_or_equiv
_atom_site_adp_type
_atom_site_calc_flag
_atom_site_refinement_flags
_atom_site_occupancy
_atom_site_disorder_assembly
_atom_site_disorder_group
As As-1 0.258447(7) -0.016048(17) 0.297700(15) 0.00454(3) Uani d . 1 . .
As As-2 0.596944(7) -0.000579(18) 0.287254(16) 0.00519(3) Uani d . 1 . .
As As-3 0.930450(7) -0.014497(18) 0.799505(15) 0.00486(4) Uani d . 1 . .
Zn Zn-1 0.181506(9) -0.18777(2) -0.01985(2) 0.00741(4) Uani d . 1 . .
Zn Zn-2 0.486477(9) -0.18695(2) 0.018840(19) 0.00698(4) Uani d . 1 . .
Zn Zn-3 0.835592(8) -0.18678(2) 0.001230(19) 0.00661(4) Uani d . 1 . .
O O1-1 0.20546(6) -0.00848(13) 0.13002(11) 0.0078(3) Uani d . 1 . .
O O1-2 0.53133(6) 0.01142(13) 0.13653(12) 0.0070(2) Uani d . 1 . .
O O1-3 0.86895(6) 0.00046(13) 0.14238(12) 0.0074(2) Uani d . 1 . .
O O2-1 0.33871(6) -0.05413(17) 0.28695(15) 0.0154(3) Uani d . 1 . .
O O2-2 1 -0.0844(2) 0.75 0.0136(5) Uani d . 1 . .
O O3-1 0.24586(6) -0.17238(13) 0.39308(12) 0.0079(3) Uani d . 1 . .
O O3-2 0.59151(6) -0.15981(13) 0.38681(12) 0.0078(3) Uani d . 1 . .
O O3-3 0.94481(6) -0.15382(14) 0.39066(13) 0.0130(3) Uani d . 1 . .
O O3-4 0.26127(6) -0.15497(13) 0.88728(12) 0.0081(3) Uani d . 1 . .
O O3-5 0.61163(6) -0.16112(14) 0.88652(14) 0.0136(3) Uani d . 1 . .
O O3-6 0.91458(6) -0.16593(13) 0.89733(12) 0.0082(3) Uani d . 1 . .

loop_
_atom_site_aniso_label
_atom_site_aniso_U_11
_atom_site_aniso_U_22
_atom_site_aniso_U_33
_atom_site_aniso_U_12
_atom_site_aniso_U_13
_atom_site_aniso_U_23
_atom_site_aniso_type_symbol
As-1 0.00491(5) 0.00483(6) 0.00373(5) 0.00005(4) 0.00097(4) 0.00006(4) As
As-2 0.00513(5) 0.00531(5) 0.00443(5) -0.00086(4) 0.00021(4) 0.00072(4) As
As-3 0.00452(6) 0.00519(6) 0.00444(6) -0.00044(4) 0.00059(4) 0.00060(4) As
Zn-1 0.00796(7) 0.00556(7) 0.00729(7) 0.00006(5) -0.00011(5) -0.00006(5) Zn
Zn-2 0.00738(7) 0.00545(7) 0.00721(7) -0.00028(5) 0.00064(5) 0.00013(5) Zn
Zn-3 0.00653(7) 0.00555(7) 0.00732(7) 0.00035(5) 0.00124(5) -0.00010(5) Zn
O1-1 0.0111(4) 0.0060(4) 0.0045(4) 0.0009(3) -0.0008(3) -0.0003(3) O
O1-2 0.0070(4) 0.0067(4) 0.0054(4) -0.0014(3) -0.0012(3) 0.0001(3) O
O1-3 0.0076(4) 0.0065(4) 0.0059(4) 0.0001(3) -0.0018(3) -0.0005(3) O
O2-1 0.0077(4) 0.0219(6) 0.0191(6) 0.0025(4) 0.0077(4) 0.0021(5) O
O2-2 0.0075(6) 0.0144(7) 0.0218(8) 0 0.0089(6) 0 O
O3-1 0.0083(4) 0.0069(4) 0.0091(4) 0.0012(3) 0.0033(3) 0.0039(3) O
O3-2 0.0080(4) 0.0075(4) 0.0086(4) 0.0017(3) 0.0034(3) 0.0039(3) O
O3-3 0.0146(5) 0.0089(5) 0.0135(5) 0.0037(4) 0.0004(4) 0.0051(4) O
O3-4 0.0093(4) 0.0066(4) 0.0089(4) 0.0021(3) 0.0034(3) 0.0036(3) O
O3-5 0.0161(5) 0.0085(5) 0.0132(5) 0.0034(4) -0.0007(4) 0.0036(4) O
O3-6 0.0088(4) 0.0082(4) 0.0088(4) 0.0019(3) 0.0045(3) 0.0035(3) O

loop_
_atom_type_symbol
_atom_type_scat_dispersion_real
_atom_type_scat_dispersion_imag
_atom_type_scat_source
Zn 0.284 1.430 'International Tables Vol C tables 4.2.6.8 and 6.1.1.1'
As 0.050 2.006 'International Tables Vol C tables 4.2.6.8 and 6.1.1.1'
O 0.011 0.006 'International Tables Vol C tables 4.2.6.8 and 6.1.1.1'

loop_
_geom_angle_atom_site_label_1
_geom_angle_atom_site_label_2
_geom_angle_atom_site_label_3
_geom_angle_site_symmetry_1
_geom_angle_site_symmetry_2
_geom_angle_site_symmetry_3
_geom_angle
_geom_angle_publ_flag
O1-1 As-1 O2-1 . . . 108.90(6) ?
O1-1 As-1 O3-1 . . . 113.58(5) ?
O1-1 As-1 O3-4 . . 4_554 112.42(5) ?
O2-1 As-1 O3-1 . . . 100.85(6) ?
O2-1 As-1 O3-4 . . 4_554 107.46(6) ?
O3-1 As-1 O3-4 . . 4_554 112.74(6) ?
O1-2 As-2 O2-1 . . 2_655 100.43(6) ?
O1-2 As-2 O3-2 . . . 111.98(5) ?
O1-2 As-2 O3-5 . . 4_554 114.90(6) ?
O2-1 As-2 O3-2 2_655 . . 102.13(6) ?
O2-1 As-2 O3-5 2_655 . 4_554 114.83(7) ?
O3-2 As-2 O3-5 . . 4_554 111.44(6) ?
O1-3 As-3 O2-2 4_555 . . 104.27(4) ?
O1-3 As-3 O3-3 4_555 . 4_555 113.14(5) ?
O1-3 As-3 O3-6 4_555 . . 110.04(5) ?
O2-2 As-3 O3-3 . . 4_555 113.65(7) ?
O2-2 As-3 O3-6 . . . 101.74(7) ?
O3-3 As-3 O3-6 4_555 . . 113.09(6) ?
O1-1 Zn-1 O1-3 . . 3_655 79.50(4) ?
O1-1 Zn-1 O3-1 . . 7_545 91.05(4) ?
O1-1 Zn-1 O3-4 . . 1_554 98.14(5) ?
O1-1 Zn-1 O3-5 . . 8_444 143.97(6) ?
O1-3 Zn-1 O3-1 3_655 . 7_545 163.16(5) ?
O1-3 Zn-1 O3-4 3_655 . 1_554 89.04(5) ?
O1-3 Zn-1 O3-5 3_655 . 8_444 93.00(5) ?
O3-1 Zn-1 O3-4 7_545 . 1_554 78.45(5) ?
O3-1 Zn-1 O3-5 7_545 . 8_444 102.69(5) ?
O3-4 Zn-1 O3-5 1_554 . 8_444 117.08(5) ?
O1-2 Zn-2 O1-2 . . 3_655 77.08(4) ?
O1-2 Zn-2 O3-2 . . 2_655 87.24(5) ?
O1-2 Zn-2 O3-3 . . 7_645 99.04(4) ?
O1-2 Zn-2 O3-6 . . 8_444 160.52(5) ?
O1-2 Zn-2 O3-2 3_655 . 2_655 103.81(5) ?
O1-2 Zn-2 O3-3 3_655 . 7_645 140.28(6) ?
O1-2 Zn-2 O3-6 3_655 . 8_444 94.14(4) ?
O3-2 Zn-2 O3-3 2_655 . 7_645 115.57(5) ?
O3-2 Zn-2 O3-6 2_655 . 8_444 77.91(5) ?
O3-3 Zn-2 O3-6 7_645 . 8_444 98.72(5) ?
O1-1 Zn-3 O1-3 3_655 . . 78.29(4) ?
O1-1 Zn-3 O3-1 3_655 . 2_655 90.32(5) ?
O1-1 Zn-3 O3-2 3_655 . 7_645 157.47(5) ?
O1-1 Zn-3 O3-4 3_655 . 8_544 94.41(4) ?
O1-1 Zn-3 O3-6 3_655 . 1_554 83.34(5) ?
O1-3 Zn-3 O3-1 . . 2_655 78.95(4) ?
O1-3 Zn-3 O3-2 . . 7_645 94.67(4) ?
O1-3 Zn-3 O3-4 . . 8_544 152.68(5) ?
O1-3 Zn-3 O3-6 . . 1_554 95.13(5) ?
O3-1 Zn-3 O3-2 2_655 . 7_645 109.51(5) ?
O3-1 Zn-3 O3-4 2_655 . 8_544 74.76(4) ?
O3-1 Zn-3 O3-6 2_655 . 1_554 172.12(4) ?
O3-2 Zn-3 O3-4 7_645 . 8_544 100.93(4) ?
O3-2 Zn-3 O3-6 7_645 . 1_554 75.93(5) ?
O3-4 Zn-3 O3-6 8_544 . 1_554 110.28(5) ?
As-1 O1-1 Zn-1 . . . 127.62(6) ?
As-1 O1-1 Zn-3 . . 3_655 130.55(6) ?
Zn-1 O1-1 Zn-3 . . 3_655 100.43(4) ?
As-2 O1-2 Zn-2 . . . 122.92(6) ?
As-2 O1-2 Zn-2 . . 3_655 127.04(6) ?
Zn-2 O1-2 Zn-2 . . 3_655 102.92(4) ?
As-3 O1-3 Zn-1 4_554 . 3_655 126.01(6) ?
As-3 O1-3 Zn-3 4_554 . . 132.05(6) ?
Zn-1 O1-3 Zn-3 3_655 . . 101.01(4) ?
As-1 O2-1 As-2 . . 2_655 146.94(9) ?
As-3 O2-2 As-3 . . 2_756 140.28(11) ?
As-1 O3-1 Zn-1 . . 7_545 126.15(6) ?
As-1 O3-1 Zn-3 . . 2_655 123.81(6) ?
Zn-1 O3-1 Zn-3 7_545 . 2_655 102.68(5) ?
As-2 O3-2 Zn-2 . . 2_655 121.80(6) ?
As-2 O3-2 Zn-3 . . 7_645 130.74(7) ?
Zn-2 O3-2 Zn-3 2_655 . 7_645 104.12(5) ?
As-3 O3-3 Zn-2 4_554 . 7_645 145.17(9) ?
As-1 O3-4 Zn-1 4_555 . 1_556 114.60(6) ?
As-1 O3-4 Zn-3 4_555 . 8_446 137.21(7) ?
Zn-1 O3-4 Zn-3 1_556 . 8_446 103.70(5) ?
As-2 O3-5 Zn-1 4_555 . 8_546 143.54(9) ?
As-3 O3-6 Zn-2 . . 8_546 124.35(7) ?
As-3 O3-6 Zn-3 . . 1_556 128.33(6) ?
Zn-2 O3-6 Zn-3 8_546 . 1_556 101.94(5) ?

loop_
_geom_bond_atom_site_label_1
_geom_bond_atom_site_label_2
_geom_bond_site_symmetry_1
_geom_bond_site_symmetry_2
_geom_bond_distance
_geom_bond_publ_flag
As-1 O1-1 . . 1.6707(10) ?
As-1 O2-1 . . 1.7146(13) ?
As-1 O3-1 . . 1.6683(11) ?
As-1 O3-4 . 4_554 1.6729(11) ?
As-2 O1-2 . . 1.6790(10) ?
As-2 O2-1 . 2_655 1.7338(14) ?
As-2 O3-2 . . 1.6718(12) ?
As-2 O3-5 . 4_554 1.6429(12) ?
As-3 O1-3 . 4_555 1.6761(10) ?
As-3 O2-2 . . 1.7354(6) ?
As-3 O3-3 . 4_555 1.6506(12) ?
As-3 O3-6 . . 1.6731(12) ?
Zn-1 O1-1 . . 2.0502(11) ?
Zn-1 O1-3 . 3_655 2.0655(10) ?
Zn-1 O3-1 . 7_545 2.0183(10) ?
Zn-1 O3-4 . 1_554 2.0990(13) ?
Zn-1 O3-5 . 8_444 1.9405(12) ?
Zn-2 O1-2 . . 2.0828(10) ?
Zn-2 O1-2 . 3_655 2.0609(11) ?
Zn-2 O3-2 . 2_655 2.0693(13) ?
Zn-2 O3-3 . 7_645 1.9646(12) ?
Zn-2 O3-6 . 8_444 2.0272(11) ?
Zn-3 O1-1 . 3_655 2.1006(11) ?
Zn-3 O1-3 . . 2.0683(11) ?
Zn-3 O3-1 . 2_655 2.1977(13) ?
Zn-3 O3-2 . 7_645 2.0406(10) ?
Zn-3 O3-4 . 8_544 2.0897(10) ?
Zn-3 O3-6 . 1_554 2.1443(13) ?
